data_7011267
loop_
_publ_author_name
'Russell A. Allred'
'Atta M. Arif'
'Lisa M. Berreau'

_publ_section_title
;
 A binuclear cadmium(II) hydroxide complex and its CO2 reaction product
;
_journal_issue 3
_journal_name_full 'J. Chem. Soc., Dalton Trans.'
_journal_page_first 300
_journal_page_last 301
_journal_paper_doi 10.1039/b109883g
_journal_year 2002
_chemical_formula_sum 'C37 H65 Cd2 Cl2 N7 O11 S4'
_chemical_formula_weight 1207.9
_chemical_name_systematic
;
?
;
_space_group_IT_number 2
_symmetry_cell_setting triclinic
_symmetry_space_group_name_Hall '-P 1'
_symmetry_space_group_name_H-M 'P -1'
_atom_sites_solution_hydrogens geom
_atom_sites_solution_primary direct
_atom_sites_solution_secondary difmap
_audit_conform_dict_location ftp://ftp.iucr.org/cifdics/cif_core.dic
_audit_conform_dict_name cif_core.dic
_audit_conform_dict_version 2.1
_audit_creation_date 2000-10-23T09:47:28-00:00
_audit_creation_method 'WinGX routine CIF_UPDATE'
_cell_angle_alpha 99.5466(16)
_cell_angle_beta 93.106(2)
_cell_angle_gamma 93.443(2)
_cell_formula_units_Z 2
_cell_length_a 9.1633(2)
_cell_length_b 15.1298(6)
_cell_length_c 18.9463(8)
_cell_measurement_reflns_used 23285
_cell_measurement_temperature 200.0(10)
_cell_measurement_theta_max 26.02
_cell_measurement_theta_min 1.02
_cell_volume 2580.15(16)
_computing_cell_refinement DENZO-SMN
_computing_data_collection 'Nonius COLLECT'
_computing_data_reduction DENZO-SMN
_computing_molecular_graphics 'WinGx, Ortep3'
_computing_structure_refinement 'SHELXL-97 (Sheldrick, 1997)'
_computing_structure_solution SIR97
_diffrn_ambient_temperature 200.0(10)
_diffrn_measured_fraction_theta_full 0.958
_diffrn_measured_fraction_theta_max 0.958
_diffrn_measurement_device_type 'Nonius KappaCCD Diffractometer'
_diffrn_measurement_method 'Phi plus Omega scan'
_diffrn_radiation_monochromator graphite
_diffrn_radiation_type MoK\a
_diffrn_radiation_wavelength 0.71073
_diffrn_reflns_av_R_equivalents 0.0367
_diffrn_reflns_av_unetI/netI 0.0842
_diffrn_reflns_limit_h_max 11
_diffrn_reflns_limit_h_min -10
_diffrn_reflns_limit_k_max 18
_diffrn_reflns_limit_k_min -16
_diffrn_reflns_limit_l_max 23
_diffrn_reflns_limit_l_min -19
_diffrn_reflns_number 14352
_diffrn_reflns_theta_full 26.17
_diffrn_reflns_theta_max 26.17
_diffrn_reflns_theta_min 3.02
_diffrn_standards_decay_% <2.0
_exptl_absorpt_coefficient_mu 1.148
_exptl_absorpt_correction_T_max 0.9774
_exptl_absorpt_correction_T_min 0.7946
_exptl_absorpt_correction_type multi-scan
_exptl_absorpt_process_details 'DENZO-SMN (Otwinowski & Minor, 1997)'
_exptl_crystal_colour colorless
_exptl_crystal_density_diffrn 1.555
_exptl_crystal_density_method 'not measured'
_exptl_crystal_description 'thin plate'
_exptl_crystal_F_000 1236
_exptl_crystal_size_max 0.21
_exptl_crystal_size_mid 0.16
_exptl_crystal_size_min 0.02
_refine_diff_density_max 0.78
_refine_diff_density_min -0.725
_refine_diff_density_rms 0.1
_refine_ls_extinction_method none
_refine_ls_goodness_of_fit_ref 1.013
_refine_ls_hydrogen_treatment mixed
_refine_ls_matrix_type full
_refine_ls_number_parameters 619
_refine_ls_number_reflns 9915
_refine_ls_number_restraints 0
_refine_ls_restrained_S_all 1.013
_refine_ls_R_factor_all 0.0897
_refine_ls_R_factor_gt 0.0501
_refine_ls_shift/su_max 0.001
_refine_ls_shift/su_mean 0
_refine_ls_structure_factor_coef Fsqd
_refine_ls_weighting_details 'calc w=1/[\s^2^(Fo^2^)+(0.0282P)^2^+3.5282P] where P=(Fo^2^+2Fc^2^)/3'
_refine_ls_weighting_scheme calc
_refine_ls_wR_factor_gt 0.0938
_refine_ls_wR_factor_ref 0.108
_reflns_number_gt 6781
_reflns_number_total 9915
_reflns_threshold_expression >2sigma(I)
_cod_data_source_file b109883g.txt
_cod_data_source_block shelxl_2
_cod_depositor_comments
;
The following automatic conversions were performed:
'_exptl_absorpt_correction_type' value 'Multi-scan' changed to
'multi-scan' according to
'/home/saulius/struct/CIF-dictionaries/cif_core.dic' dictionary named
'cif_core.dic' version 2.4.1 from 2010-06-29.

Automatic conversion script
Id: cif_fix_enum 1527 2010-12-29 10:47:43Z saulius 
;
_cod_database_code 7011267

loop_
_symmetry_equiv_pos_as_xyz
'x, y, z'
'-x, -y, -z'

loop_
_atom_site_label
_atom_site_type_symbol
_atom_site_fract_x
_atom_site_fract_y
_atom_site_fract_z
_atom_site_U_iso_or_equiv
_atom_site_adp_type
_atom_site_occupancy
_atom_site_symmetry_multiplicity
_atom_site_calc_flag
_atom_site_refinement_flags
_atom_site_disorder_assembly
_atom_site_disorder_group
Cd1 Cd 0.14033(4) 0.01426(2) 0.26163(2) 0.03395(11) Uani 1 1 d . . .
Cd2 Cd 0.29534(4) 0.27658(2) 0.14838(2) 0.03110(11) Uani 1 1 d . . .
Cl1 Cl -0.05759(13) 0.23976(9) 0.04338(8) 0.0407(3) Uani 1 1 d . . .
Cl2 Cl 0.62532(15) 0.66878(10) 0.21401(9) 0.0534(4) Uani 1 1 d . . .
S1 S 0.38035(17) -0.06297(11) 0.22173(11) 0.0637(5) Uani 1 1 d . A .
S2 S -0.07884(18) 0.02206(11) 0.16900(10) 0.0430(7) Uani 0.868(6) 1 d P A 1
S2' S -0.0122(16) -0.0109(10) 0.1334(9) 0.060(5) Uiso 0.132(6) 1 d P A 2
S3 S 0.37371(18) 0.13662(11) 0.05060(10) 0.0642(5) Uani 1 1 d . A .
S4 S 0.55222(15) 0.33747(11) 0.22830(8) 0.0492(4) Uani 1 1 d . A .
O1 O 0.2374(4) 0.1487(2) 0.2022(2) 0.0474(9) Uani 1 1 d . A .
O2 O 0.1736(4) 0.1554(2) 0.31329(19) 0.0431(9) Uani 1 1 d . A .
O3 O 0.2261(4) 0.2809(2) 0.2687(2) 0.0491(10) Uani 1 1 d . A .
O4 O 0.0887(7) 0.2166(5) 0.0371(8) 0.059(4) Uani 0.62(2) 1 d P B 1
O5 O -0.0957(15) 0.2364(5) 0.1181(4) 0.063(3) Uani 0.62(2) 1 d P B 1
O4' O 0.011(2) 0.2322(7) 0.1088(6) 0.047(5) Uani 0.38(2) 1 d P B 2
O5' O 0.0701(13) 0.2417(11) -0.0084(9) 0.053(5) Uani 0.38(2) 1 d P B 2
O6 O -0.0953(4) 0.3262(3) 0.0351(3) 0.0704(13) Uani 1 1 d . B .
O7 O -0.1567(4) 0.1715(3) 0.0047(3) 0.0644(12) Uani 1 1 d . B .
O9 O 0.4814(5) 0.6313(3) 0.2147(4) 0.109(2) Uani 1 1 d . C .
O10 O 0.6880(11) 0.6389(7) 0.1455(6) 0.132(4) Uiso 0.752(13) 1 d P C 1
O11 O 0.7254(8) 0.6331(6) 0.2604(6) 0.119(4) Uani 0.752(13) 1 d P C 1
O12 O 0.6378(7) 0.7619(4) 0.2269(8) 0.121(5) Uani 0.752(13) 1 d P C 1
O10' O 0.657(2) 0.7099(18) 0.2823(13) 0.090(9) Uiso 0.248(13) 1 d P C 2
O11' O 0.616(2) 0.7322(18) 0.1664(14) 0.081(8) Uiso 0.248(13) 1 d P C 2
O12' O 0.725(3) 0.6089(17) 0.1895(17) 0.099(9) Uiso 0.248(13) 1 d P C 2
N1 N 0.0479(5) -0.1423(3) 0.2377(2) 0.0425(11) Uani 1 1 d . A .
N2 N 0.1219(4) -0.0318(3) 0.3738(2) 0.0374(10) Uani 1 1 d . A .
N3 N 0.2650(5) 0.0874(3) 0.4385(3) 0.0447(12) Uani 1 1 d . . .
H3 H 0.248(5) 0.116(3) 0.408(3) 0.036(16) Uiso 1 1 d . . .
N4 N 0.4427(4) 0.3490(3) 0.0666(2) 0.0325(10) Uani 1 1 d . A .
N5 N 0.1913(4) 0.4108(3) 0.1355(2) 0.0298(9) Uani 1 1 d . A .
N6 N 0.0654(5) 0.4246(3) 0.2386(3) 0.0394(11) Uani 1 1 d . . .
H6 H 0.106(5) 0.385(3) 0.244(3) 0.026(15) Uiso 1 1 d . . .
C1 C 0.4678(7) -0.0771(5) 0.3079(4) 0.082(2) Uani 1 1 d . . .
H1A H 0.394 -0.0996 0.3374 0.122 Uiso 1 1 calc R A .
H1B H 0.513 -0.0192 0.3328 0.122 Uiso 1 1 calc R . .
H1C H 0.5432 -0.1203 0.2997 0.122 Uiso 1 1 calc R . .
C2 C 0.2916(7) -0.1744(4) 0.1893(4) 0.0590(17) Uani 1 1 d . . .
H2A H 0.2504 -0.1764 0.1396 0.071 Uiso 1 1 calc R A .
H2B H 0.3665 -0.219 0.1878 0.071 Uiso 1 1 calc R . .
C3 C 0.1698(7) -0.2011(4) 0.2346(3) 0.0541(16) Uani 1 1 d . A .
H3A H 0.1314 -0.2634 0.2149 0.065 Uiso 1 1 calc R . .
H3B H 0.2115 -0.2006 0.284 0.065 Uiso 1 1 calc R . .
C4 C 0.0077(8) 0.0092(5) 0.0853(4) 0.074(2) Uani 1 1 d . A 1
H4A H 0.0759 -0.0384 0.0838 0.111 Uiso 1 1 calc R A 1
H4B H 0.0615 0.0658 0.081 0.111 Uiso 1 1 calc R A 1
H4C H -0.0672 -0.0067 0.0455 0.111 Uiso 1 1 calc R A 1
C5 C -0.1583(7) -0.0913(4) 0.1638(4) 0.0642(19) Uani 1 1 d . . .
H5A H -0.2274 -0.0917 0.2022 0.077 Uiso 1 1 calc R A 1
H5B H -0.2158 -0.1088 0.1173 0.077 Uiso 1 1 calc R A 1
C6 C -0.0488(7) -0.1617(4) 0.1708(4) 0.0597(17) Uani 1 1 d . A .
H6A H -0.1034 -0.2206 0.1688 0.072 Uiso 1 1 calc R . .
H6B H 0.0129 -0.1665 0.1292 0.072 Uiso 1 1 calc R . .
C7 C -0.0349(6) -0.1510(4) 0.3011(3) 0.0483(15) Uani 1 1 d . . .
H7A H -0.062 -0.2154 0.3007 0.058 Uiso 1 1 calc R A .
H7B H -0.1268 -0.1203 0.2976 0.058 Uiso 1 1 calc R . .
C8 C 0.0467(5) -0.1130(3) 0.3704(3) 0.0398(13) Uani 1 1 d . A .
C9 C 0.0386(6) -0.1563(4) 0.4280(3) 0.0508(15) Uani 1 1 d . . .
H9 H -0.0159 -0.2125 0.4241 0.061 Uiso 1 1 calc R A .
C10 C 0.1122(6) -0.1158(4) 0.4925(3) 0.0511(15) Uani 1 1 d . A .
H10 H 0.1093 -0.1452 0.533 0.061 Uiso 1 1 calc R . .
C11 C 0.1875(6) -0.0357(4) 0.4979(3) 0.0496(15) Uani 1 1 d . . .
H11 H 0.237 -0.0079 0.5421 0.06 Uiso 1 1 calc R A .
C12 C 0.1918(5) 0.0068(4) 0.4366(3) 0.0386(13) Uani 1 1 d . A .
C13 C 0.3543(6) 0.1347(4) 0.5011(3) 0.0490(14) Uani 1 1 d . . .
H13A H 0.4318 0.096 0.5134 0.059 Uiso 1 1 calc R . .
H13B H 0.292 0.1454 0.5423 0.059 Uiso 1 1 calc R . .
C14 C 0.4255(6) 0.2241(4) 0.4896(3) 0.0525(15) Uani 1 1 d . . .
C15 C 0.5208(6) 0.2111(5) 0.4257(4) 0.071(2) Uani 1 1 d . . .
H15A H 0.5887 0.1646 0.4311 0.106 Uiso 1 1 calc R . .
H15B H 0.5767 0.2677 0.4234 0.106 Uiso 1 1 calc R . .
H15C H 0.4584 0.1925 0.3814 0.106 Uiso 1 1 calc R . .
C16 C 0.3078(7) 0.2892(4) 0.4776(4) 0.070(2) Uani 1 1 d . . .
H16A H 0.3551 0.3483 0.4751 0.104 Uiso 1 1 calc R . .
H16B H 0.2435 0.2946 0.5176 0.104 Uiso 1 1 calc R . .
H16C H 0.2498 0.2662 0.4326 0.104 Uiso 1 1 calc R . .
C17 C 0.5201(8) 0.2629(5) 0.5581(4) 0.085(2) Uani 1 1 d . . .
H17A H 0.5972 0.2225 0.5654 0.127 Uiso 1 1 calc R . .
H17B H 0.4588 0.269 0.5992 0.127 Uiso 1 1 calc R . .
H17C H 0.5649 0.322 0.5537 0.127 Uiso 1 1 calc R . .
C18 C 0.5393(8) 0.1035(5) 0.0903(4) 0.084(2) Uani 1 1 d . . .
H18A H 0.5879 0.0637 0.0541 0.126 Uiso 1 1 calc R A .
H18B H 0.5158 0.0716 0.1297 0.126 Uiso 1 1 calc R . .
H18C H 0.6045 0.1569 0.1089 0.126 Uiso 1 1 calc R . .
C19 C 0.4417(6) 0.2000(4) -0.0153(3) 0.0535(16) Uani 1 1 d . . .
H19A H 0.507 0.1627 -0.0458 0.064 Uiso 1 1 calc R A .
H19B H 0.3578 0.2121 -0.0466 0.064 Uiso 1 1 calc R . .
C20 C 0.5248(5) 0.2885(3) 0.0162(3) 0.0419(13) Uani 1 1 d . A .
H20A H 0.6166 0.2759 0.0416 0.05 Uiso 1 1 calc R . .
H20B H 0.5522 0.3198 -0.0236 0.05 Uiso 1 1 calc R . .
C21 C 0.4903(7) 0.4332(5) 0.2860(4) 0.0673(19) Uani 1 1 d . . .
H21A H 0.575 0.4732 0.3072 0.101 Uiso 1 1 calc R A .
H21B H 0.4363 0.4127 0.3242 0.101 Uiso 1 1 calc R . .
H21C H 0.4258 0.4656 0.2579 0.101 Uiso 1 1 calc R . .
C22 C 0.6450(5) 0.3909(4) 0.1633(3) 0.0509(15) Uani 1 1 d . . .
H22A H 0.7067 0.4437 0.1889 0.061 Uiso 1 1 calc R A .
H22B H 0.7109 0.3483 0.1383 0.061 Uiso 1 1 calc R . .
C23 C 0.5429(5) 0.4213(3) 0.1080(3) 0.0412(13) Uani 1 1 d . A .
H23A H 0.4839 0.4683 0.1327 0.049 Uiso 1 1 calc R . .
H23B H 0.6025 0.4488 0.0742 0.049 Uiso 1 1 calc R . .
C24 C 0.3276(5) 0.3883(4) 0.0268(3) 0.0406(13) Uani 1 1 d . . .
H24A H 0.2688 0.3393 -0.0055 0.049 Uiso 1 1 calc R A .
H24B H 0.3744 0.428 -0.0033 0.049 Uiso 1 1 calc R . .
C25 C 0.2266(5) 0.4418(3) 0.0752(3) 0.0327(11) Uani 1 1 d . A .
C26 C 0.1698(6) 0.5152(4) 0.0542(3) 0.0417(13) Uani 1 1 d . . .
H26 H 0.1987 0.5359 0.012 0.05 Uiso 1 1 calc R A .
C27 C 0.0676(6) 0.5591(4) 0.0970(3) 0.0454(14) Uani 1 1 d . A .
H27 H 0.0244 0.6099 0.0834 0.054 Uiso 1 1 calc R . .
C28 C 0.0297(5) 0.5298(3) 0.1578(3) 0.0358(12) Uani 1 1 d . . .
H28 H -0.0405 0.5592 0.1866 0.043 Uiso 1 1 calc R A .
C29 C 0.0956(5) 0.4554(3) 0.1776(3) 0.0306(11) Uani 1 1 d . A .
C30 C -0.0347(5) 0.4618(3) 0.2907(3) 0.0404(13) Uani 1 1 d . . .
H30A H -0.0931 0.4116 0.3055 0.048 Uiso 1 1 calc R . .
H30B H -0.1034 0.4975 0.2671 0.048 Uiso 1 1 calc R . .
C31 C 0.0382(6) 0.5214(4) 0.3579(3) 0.0433(13) Uani 1 1 d . . .
C32 C 0.1346(8) 0.4661(5) 0.3994(4) 0.077(2) Uani 1 1 d . . .
H32A H 0.213 0.4434 0.3697 0.115 Uiso 1 1 calc R . .
H32B H 0.0751 0.4154 0.4116 0.115 Uiso 1 1 calc R . .
H32C H 0.1776 0.504 0.4435 0.115 Uiso 1 1 calc R . .
C33 C -0.0858(8) 0.5565(5) 0.4043(4) 0.079(2) Uani 1 1 d . . .
H33A H -0.0435 0.5937 0.4488 0.118 Uiso 1 1 calc R . .
H33B H -0.1458 0.5055 0.4157 0.118 Uiso 1 1 calc R . .
H33C H -0.147 0.5926 0.3779 0.118 Uiso 1 1 calc R . .
C34 C 0.1285(7) 0.6008(4) 0.3376(4) 0.0650(18) Uani 1 1 d . . .
H34A H 0.0666 0.6328 0.308 0.097 Uiso 1 1 calc R . .
H34B H 0.2109 0.5786 0.3106 0.097 Uiso 1 1 calc R . .
H34C H 0.166 0.6418 0.3813 0.097 Uiso 1 1 calc R . .
C35 C 0.2134(5) 0.1964(3) 0.2617(3) 0.0343(12) Uani 1 1 d . A .
N7 N -0.2185(8) 0.0603(4) 0.3258(3) 0.0848(19) Uani 1 1 d . . .
C36 C -0.1798(8) 0.1215(7) 0.3129(4) 0.101(4) Uani 1 1 d . . .
C37 C -0.1489(8) 0.2156(5) 0.3039(5) 0.086(2) Uani 1 1 d . . .
H37A H -0.2375 0.2483 0.3113 0.129 Uiso 1 1 calc R . .
H37B H -0.1184 0.2172 0.2553 0.129 Uiso 1 1 calc R . .
H37C H -0.0704 0.2439 0.339 0.129 Uiso 1 1 calc R . .

loop_
_atom_site_aniso_label
_atom_site_aniso_U_11
_atom_site_aniso_U_22
_atom_site_aniso_U_33
_atom_site_aniso_U_23
_atom_site_aniso_U_13
_atom_site_aniso_U_12
Cd1 0.0400(2) 0.0265(2) 0.0366(3) 0.00896(17) 0.00277(17) 0.00240(15)
Cd2 0.0340(2) 0.0286(2) 0.0319(2) 0.00709(17) 0.00579(16) 0.00311(14)
Cl1 0.0383(7) 0.0402(8) 0.0429(9) 0.0029(6) 0.0007(6) 0.0093(5)
Cl2 0.0517(8) 0.0434(9) 0.0658(11) 0.0087(8) 0.0062(7) 0.0073(6)
S1 0.0566(9) 0.0538(10) 0.0880(14) 0.0219(9) 0.0293(9) 0.0130(7)
S2 0.0478(11) 0.0407(10) 0.0407(12) 0.0075(8) -0.0020(8) 0.0065(7)
S3 0.0673(10) 0.0498(10) 0.0690(12) -0.0101(8) 0.0315(9) -0.0175(8)
S4 0.0430(8) 0.0579(10) 0.0472(10) 0.0129(8) -0.0076(7) 0.0055(6)
O1 0.063(2) 0.044(2) 0.034(2) 0.0033(19) 0.0093(19) -0.0042(18)
O2 0.065(2) 0.034(2) 0.032(2) 0.0142(17) 0.0009(18) -0.0028(17)
O3 0.063(2) 0.023(2) 0.068(3) 0.0181(19) 0.017(2) 0.0096(16)
O4 0.024(3) 0.056(5) 0.099(11) 0.013(5) 0.010(4) 0.010(3)
O5 0.079(9) 0.069(5) 0.046(5) 0.016(4) 0.023(4) 0.013(4)
O4' 0.056(12) 0.044(6) 0.047(8) 0.022(5) 0.004(7) 0.001(5)
O5' 0.040(6) 0.075(10) 0.044(10) 0.000(7) 0.016(6) 0.010(6)
O6 0.058(3) 0.049(3) 0.111(4) 0.039(3) -0.017(2) 0.0000(19)
O7 0.042(2) 0.056(3) 0.088(4) -0.004(2) -0.005(2) -0.0069(19)
O9 0.054(3) 0.068(3) 0.203(7) 0.026(4) 0.009(3) -0.008(2)
O11 0.102(6) 0.138(8) 0.133(9) 0.075(7) -0.031(5) 0.027(5)
O12 0.051(4) 0.030(4) 0.272(16) -0.011(6) 0.024(6) 0.008(3)
N1 0.054(3) 0.033(2) 0.040(3) 0.006(2) -0.001(2) -0.002(2)
N2 0.040(2) 0.037(3) 0.038(3) 0.014(2) 0.005(2) 0.0085(19)
N3 0.058(3) 0.044(3) 0.034(3) 0.015(3) -0.005(2) 0.004(2)
N4 0.030(2) 0.038(2) 0.030(3) 0.008(2) 0.0036(18) 0.0034(17)
N5 0.031(2) 0.031(2) 0.027(2) 0.0056(19) -0.0004(17) 0.0045(16)
N6 0.055(3) 0.029(3) 0.037(3) 0.007(2) 0.014(2) 0.014(2)
C1 0.053(4) 0.097(6) 0.093(6) 0.008(5) -0.005(4) 0.021(4)
C2 0.080(4) 0.040(3) 0.059(4) 0.003(3) 0.013(3) 0.022(3)
C3 0.080(4) 0.030(3) 0.053(4) 0.005(3) 0.016(3) 0.004(3)
C4 0.103(6) 0.075(5) 0.044(4) 0.014(4) 0.008(4) -0.001(4)
C5 0.065(4) 0.058(4) 0.068(5) 0.019(4) -0.018(3) -0.018(3)
C6 0.069(4) 0.041(4) 0.061(5) -0.001(3) -0.009(3) -0.018(3)
C7 0.050(3) 0.039(3) 0.057(4) 0.017(3) 0.002(3) -0.008(3)
C8 0.040(3) 0.037(3) 0.044(4) 0.012(3) 0.010(3) 0.003(2)
C9 0.060(4) 0.041(3) 0.058(4) 0.025(3) 0.017(3) 0.006(3)
C10 0.068(4) 0.053(4) 0.041(4) 0.025(3) 0.015(3) 0.016(3)
C11 0.059(4) 0.055(4) 0.039(4) 0.017(3) 0.005(3) 0.016(3)
C12 0.042(3) 0.042(3) 0.036(3) 0.016(3) 0.007(2) 0.010(2)
C13 0.052(3) 0.053(4) 0.040(4) 0.006(3) -0.010(3) 0.008(3)
C14 0.046(3) 0.056(4) 0.051(4) -0.001(3) -0.006(3) 0.003(3)
C15 0.047(4) 0.082(5) 0.084(6) 0.017(4) 0.005(4) 0.001(3)
C16 0.070(4) 0.046(4) 0.087(6) -0.006(4) -0.010(4) 0.016(3)
C17 0.082(5) 0.080(5) 0.083(6) 0.004(5) -0.033(4) -0.004(4)
C18 0.102(6) 0.059(5) 0.106(7) 0.036(5) 0.043(5) 0.024(4)
C19 0.050(3) 0.067(4) 0.040(4) -0.004(3) 0.014(3) 0.006(3)
C20 0.042(3) 0.040(3) 0.045(4) 0.007(3) 0.012(3) 0.004(2)
C21 0.063(4) 0.079(5) 0.051(4) -0.011(4) 0.007(3) -0.010(3)
C22 0.031(3) 0.066(4) 0.051(4) 0.002(3) -0.003(3) -0.003(3)
C23 0.041(3) 0.039(3) 0.044(4) 0.009(3) 0.008(3) -0.006(2)
C24 0.045(3) 0.056(4) 0.027(3) 0.019(3) 0.007(2) 0.008(2)
C25 0.032(3) 0.041(3) 0.027(3) 0.012(2) 0.000(2) 0.003(2)
C26 0.050(3) 0.047(3) 0.034(3) 0.023(3) 0.004(2) 0.007(2)
C27 0.050(3) 0.042(3) 0.046(4) 0.015(3) -0.010(3) 0.009(3)
C28 0.045(3) 0.032(3) 0.032(3) 0.009(2) 0.001(2) 0.009(2)
C29 0.032(3) 0.029(3) 0.028(3) 0.002(2) -0.005(2) 0.000(2)
C30 0.047(3) 0.036(3) 0.040(3) 0.009(3) 0.012(3) 0.005(2)
C31 0.056(3) 0.046(3) 0.029(3) 0.003(3) 0.004(3) 0.019(3)
C32 0.101(5) 0.090(5) 0.043(4) 0.010(4) -0.004(4) 0.047(4)
C33 0.101(5) 0.086(5) 0.053(5) 0.007(4) 0.026(4) 0.043(4)
C34 0.084(5) 0.052(4) 0.052(4) -0.001(3) -0.013(4) -0.003(3)
C35 0.033(3) 0.035(3) 0.036(3) 0.008(3) 0.000(2) 0.004(2)
N7 0.113(5) 0.077(5) 0.062(4) 0.005(4) 0.016(4) -0.007(4)
C36 0.071(5) 0.169(9) 0.074(6) 0.085(6) -0.025(4) -0.062(5)
C37 0.069(5) 0.083(5) 0.118(7) 0.038(5) 0.022(4) 0.025(4)

loop_
_atom_type_symbol
_atom_type_description
_atom_type_scat_dispersion_real
_atom_type_scat_dispersion_imag
_atom_type_scat_source
C C 0.0033 0.0016 'International Tables Vol C Tables 4.2.6.8 and 6.1.1.4'
H H 0 0 'International Tables Vol C Tables 4.2.6.8 and 6.1.1.4'
N N 0.0061 0.0033 'International Tables Vol C Tables 4.2.6.8 and 6.1.1.4'
O O 0.0106 0.006 'International Tables Vol C Tables 4.2.6.8 and 6.1.1.4'
S S 0.1246 0.1234 'International Tables Vol C Tables 4.2.6.8 and 6.1.1.4'
Cl Cl 0.1484 0.1585 'International Tables Vol C Tables 4.2.6.8 and 6.1.1.4'
Cd Cd -0.8075 1.2024 'International Tables Vol C Tables 4.2.6.8 and 6.1.1.4'

loop_
_geom_angle_atom_site_label_1
_geom_angle_atom_site_label_2
_geom_angle_atom_site_label_3
_geom_angle
_geom_angle_site_symmetry_1
_geom_angle_site_symmetry_3
_geom_angle_publ_flag
O2 Cd1 N2 91.00(14) . . ?
O2 Cd1 N1 160.27(14) . . ?
N2 Cd1 N1 73.27(15) . . ?
O2 Cd1 S2 100.91(10) . . ?
N2 Cd1 S2 125.57(11) . . ?
N1 Cd1 S2 79.76(11) . . ?
O2 Cd1 O1 53.64(12) . . ?
N2 Cd1 O1 142.09(14) . . ?
N1 Cd1 O1 144.16(14) . . ?
S2 Cd1 O1 79.52(9) . . ?
O2 Cd1 S1 115.28(10) . . ?
N2 Cd1 S1 99.44(10) . . ?
N1 Cd1 S1 79.80(11) . . ?
S2 Cd1 S1 121.26(6) . . ?
O1 Cd1 S1 86.42(9) . . ?
O2 Cd1 S2' 113.9(3) . . ?
N2 Cd1 S2' 138.2(3) . . ?
N1 Cd1 S2' 73.7(3) . . ?
S2 Cd1 S2' 22.1(3) . . ?
O1 Cd1 S2' 76.1(3) . . ?
S1 Cd1 S2' 99.1(4) . . ?
N5 Cd2 O1 137.41(13) . . ?
N5 Cd2 O3 94.04(12) . . ?
O1 Cd2 O3 54.68(12) . . ?
N5 Cd2 N4 72.60(13) . . ?
O1 Cd2 N4 149.38(13) . . ?
O3 Cd2 N4 146.50(13) . . ?
N5 Cd2 S3 132.23(11) . . ?
O1 Cd2 S3 76.54(10) . . ?
O3 Cd2 S3 130.40(9) . . ?
N4 Cd2 S3 75.92(10) . . ?
N5 Cd2 S4 102.02(10) . . ?
O1 Cd2 S4 98.27(10) . . ?
O3 Cd2 S4 77.34(10) . . ?
N4 Cd2 S4 75.78(10) . . ?
S3 Cd2 S4 103.97(5) . . ?
N5 Cd2 C35 116.99(14) . . ?
O1 Cd2 C35 27.46(13) . . ?
O3 Cd2 C35 27.23(13) . . ?
N4 Cd2 C35 162.37(13) . . ?
S3 Cd2 C35 103.61(12) . . ?
S4 Cd2 C35 87.41(11) . . ?
O4' Cl1 O6 116.2(5) . . ?
O4' Cl1 O7 122.4(5) . . ?
O6 Cl1 O7 112.6(3) . . ?
O4' Cl1 O4 67.6(6) . . ?
O6 Cl1 O4 119.9(4) . . ?
O7 Cl1 O4 111.2(4) . . ?
O4' Cl1 O5 41.1(5) . . ?
O6 Cl1 O5 101.9(4) . . ?
O7 Cl1 O5 101.0(5) . . ?
O4 Cl1 O5 107.9(5) . . ?
O4' Cl1 O5' 104.4(7) . . ?
O6 Cl1 O5' 92.5(8) . . ?
O7 Cl1 O5' 102.1(5) . . ?
O4 Cl1 O5' 39.1(5) . . ?
O5 Cl1 O5' 145.4(6) . . ?
O10' Cl2 O12' 113.3(16) . . ?
O10' Cl2 O12 62.7(11) . . ?
O12' Cl2 O12 130.0(10) . . ?
O10' Cl2 O9 103.8(10) . . ?
O12' Cl2 O9 115.0(10) . . ?
O12 Cl2 O9 114.1(3) . . ?
O10' Cl2 O11' 111.4(15) . . ?
O12' Cl2 O11' 108.0(15) . . ?
O12 Cl2 O11' 48.8(9) . . ?
O9 Cl2 O11' 105.2(9) . . ?
O10' Cl2 O11 59.0(11) . . ?
O12' Cl2 O11 56.8(12) . . ?
O12 Cl2 O11 111.3(6) . . ?
O9 Cl2 O11 112.2(4) . . ?
O11' Cl2 O11 142.6(10) . . ?
O10' Cl2 O10 144.0(10) . . ?
O12' Cl2 O10 44.0(12) . . ?
O12 Cl2 O10 107.6(6) . . ?
O9 Cl2 O10 111.4(5) . . ?
O11' Cl2 O10 67.0(10) . . ?
O11 Cl2 O10 99.4(6) . . ?
C2 S1 C1 102.0(3) . . ?
C2 S1 Cd1 96.2(2) . . ?
C1 S1 Cd1 101.8(2) . . ?
C4 S2 C5 99.3(3) . . ?
C4 S2 Cd1 102.5(3) . . ?
C5 S2 Cd1 98.0(2) . . ?
C5 S2' Cd1 92.4(6) . . ?
C18 S3 C19 102.3(3) . . ?
C18 S3 Cd2 104.3(3) . . ?
C19 S3 Cd2 98.53(19) . . ?
C21 S4 C22 101.4(3) . . ?
C21 S4 Cd2 99.9(2) . . ?
C22 S4 Cd2 99.19(18) . . ?
C35 O1 Cd2 92.9(3) . . ?
C35 O1 Cd1 84.5(3) . . ?
Cd2 O1 Cd1 172.89(17) . . ?
C35 O2 Cd1 103.5(3) . . ?
C35 O3 Cd2 92.6(3) . . ?
C3 N1 C7 109.8(4) . . ?
C3 N1 C6 111.5(5) . . ?
C7 N1 C6 111.3(4) . . ?
C3 N1 Cd1 110.3(3) . . ?
C7 N1 Cd1 102.8(3) . . ?
C6 N1 Cd1 110.8(3) . . ?
C12 N2 C8 118.3(5) . . ?
C12 N2 Cd1 127.2(3) . . ?
C8 N2 Cd1 113.9(4) . . ?
C12 N3 C13 123.4(5) . . ?
C12 N3 H3 120(4) . . ?
C13 N3 H3 116(4) . . ?
C23 N4 C24 109.7(4) . . ?
C23 N4 C20 110.2(4) . . ?
C24 N4 C20 110.1(4) . . ?
C23 N4 Cd2 109.9(3) . . ?
C24 N4 Cd2 100.7(3) . . ?
C20 N4 Cd2 115.9(3) . . ?
C29 N5 C25 118.2(4) . . ?
C29 N5 Cd2 128.1(3) . . ?
C25 N5 Cd2 113.5(3) . . ?
C29 N6 C30 126.0(5) . . ?
C29 N6 H6 113(4) . . ?
C30 N6 H6 121(4) . . ?
S1 C1 H1A 109.5 . . ?
S1 C1 H1B 109.5 . . ?
H1A C1 H1B 109.5 . . ?
S1 C1 H1C 109.5 . . ?
H1A C1 H1C 109.5 . . ?
H1B C1 H1C 109.5 . . ?
C3 C2 S1 114.0(4) . . ?
C3 C2 H2A 108.7 . . ?
S1 C2 H2A 108.7 . . ?
C3 C2 H2B 108.7 . . ?
S1 C2 H2B 108.7 . . ?
H2A C2 H2B 107.6 . . ?
N1 C3 C2 113.9(5) . . ?
N1 C3 H3A 108.8 . . ?
C2 C3 H3A 108.8 . . ?
N1 C3 H3B 108.8 . . ?
C2 C3 H3B 108.8 . . ?
H3A C3 H3B 107.7 . . ?
C6 C5 S2 115.2(4) . . ?
C6 C5 S2' 92.4(6) . . ?
S2 C5 S2' 31.5(5) . . ?
C6 C5 H5A 108.5 . . ?
S2 C5 H5A 108.5 . . ?
S2' C5 H5A 139.2 . . ?
C6 C5 H5B 108.5 . . ?
S2 C5 H5B 108.5 . . ?
S2' C5 H5B 97.9 . . ?
H5A C5 H5B 107.5 . . ?
N1 C6 C5 114.2(5) . . ?
N1 C6 H6A 108.7 . . ?
C5 C6 H6A 108.7 . . ?
N1 C6 H6B 108.7 . . ?
C5 C6 H6B 108.7 . . ?
H6A C6 H6B 107.6 . . ?
N1 C7 C8 113.9(4) . . ?
N1 C7 H7A 108.8 . . ?
C8 C7 H7A 108.8 . . ?
N1 C7 H7B 108.8 . . ?
C8 C7 H7B 108.8 . . ?
H7A C7 H7B 107.7 . . ?
N2 C8 C9 122.8(5) . . ?
N2 C8 C7 116.5(5) . . ?
C9 C8 C7 120.6(5) . . ?
C8 C9 C10 118.2(5) . . ?
C8 C9 H9 120.9 . . ?
C10 C9 H9 120.9 . . ?
C11 C10 C9 120.7(6) . . ?
C11 C10 H10 119.7 . . ?
C9 C10 H10 119.7 . . ?
C10 C11 C12 118.9(6) . . ?
C10 C11 H11 120.5 . . ?
C12 C11 H11 120.5 . . ?
N2 C12 N3 116.9(5) . . ?
N2 C12 C11 121.1(5) . . ?
N3 C12 C11 122.0(5) . . ?
N3 C13 C14 113.2(5) . . ?
N3 C13 H13A 108.9 . . ?
C14 C13 H13A 108.9 . . ?
N3 C13 H13B 108.9 . . ?
C14 C13 H13B 108.9 . . ?
H13A C13 H13B 107.7 . . ?
C13 C14 C15 110.8(5) . . ?
C13 C14 C17 106.9(5) . . ?
C15 C14 C17 109.9(5) . . ?
C13 C14 C16 110.3(5) . . ?
C15 C14 C16 109.8(6) . . ?
C17 C14 C16 109.0(5) . . ?
C14 C15 H15A 109.5 . . ?
C14 C15 H15B 109.5 . . ?
H15A C15 H15B 109.5 . . ?
C14 C15 H15C 109.5 . . ?
H15A C15 H15C 109.5 . . ?
H15B C15 H15C 109.5 . . ?
C14 C16 H16A 109.5 . . ?
C14 C16 H16B 109.5 . . ?
H16A C16 H16B 109.5 . . ?
C14 C16 H16C 109.5 . . ?
H16A C16 H16C 109.5 . . ?
H16B C16 H16C 109.5 . . ?
C14 C17 H17A 109.5 . . ?
C14 C17 H17B 109.5 . . ?
H17A C17 H17B 109.5 . . ?
C14 C17 H17C 109.5 . . ?
H17A C17 H17C 109.5 . . ?
H17B C17 H17C 109.5 . . ?
S3 C18 H18A 109.5 . . ?
S3 C18 H18B 109.5 . . ?
H18A C18 H18B 109.5 . . ?
S3 C18 H18C 109.5 . . ?
H18A C18 H18C 109.5 . . ?
H18B C18 H18C 109.5 . . ?
C20 C19 S3 114.5(4) . . ?
C20 C19 H19A 108.6 . . ?
S3 C19 H19A 108.6 . . ?
C20 C19 H19B 108.6 . . ?
S3 C19 H19B 108.6 . . ?
H19A C19 H19B 107.6 . . ?
N4 C20 C19 114.4(4) . . ?
N4 C20 H20A 108.7 . . ?
C19 C20 H20A 108.7 . . ?
N4 C20 H20B 108.7 . . ?
C19 C20 H20B 108.7 . . ?
H20A C20 H20B 107.6 . . ?
S4 C21 H21A 109.5 . . ?
S4 C21 H21B 109.5 . . ?
H21A C21 H21B 109.5 . . ?
S4 C21 H21C 109.5 . . ?
H21A C21 H21C 109.5 . . ?
H21B C21 H21C 109.5 . . ?
C23 C22 S4 113.9(3) . . ?
C23 C22 H22A 108.8 . . ?
S4 C22 H22A 108.8 . . ?
C23 C22 H22B 108.8 . . ?
S4 C22 H22B 108.8 . . ?
H22A C22 H22B 107.7 . . ?
N4 C23 C22 114.4(4) . . ?
N4 C23 H23A 108.7 . . ?
C22 C23 H23A 108.7 . . ?
N4 C23 H23B 108.7 . . ?
C22 C23 H23B 108.7 . . ?
H23A C23 H23B 107.6 . . ?
N4 C24 C25 113.2(4) . . ?
N4 C24 H24A 108.9 . . ?
C25 C24 H24A 108.9 . . ?
N4 C24 H24B 108.9 . . ?
C25 C24 H24B 108.9 . . ?
H24A C24 H24B 107.8 . . ?
N5 C25 C26 123.5(5) . . ?
N5 C25 C24 117.5(4) . . ?
C26 C25 C24 118.9(4) . . ?
C25 C26 C27 117.7(5) . . ?
C25 C26 H26 121.2 . . ?
C27 C26 H26 121.2 . . ?
C28 C27 C26 120.4(5) . . ?
C28 C27 H27 119.8 . . ?
C26 C27 H27 119.8 . . ?
C27 C28 C29 119.1(5) . . ?
C27 C28 H28 120.4 . . ?
C29 C28 H28 120.4 . . ?
N5 C29 N6 117.1(4) . . ?
N5 C29 C28 121.0(5) . . ?
N6 C29 C28 121.9(5) . . ?
N6 C30 C31 115.1(4) . . ?
N6 C30 H30A 108.5 . . ?
C31 C30 H30A 108.5 . . ?
N6 C30 H30B 108.5 . . ?
C31 C30 H30B 108.5 . . ?
H30A C30 H30B 107.5 . . ?
C32 C31 C30 109.8(5) . . ?
C32 C31 C34 110.7(5) . . ?
C30 C31 C34 110.3(5) . . ?
C32 C31 C33 109.5(5) . . ?
C30 C31 C33 106.9(5) . . ?
C34 C31 C33 109.6(5) . . ?
C31 C32 H32A 109.5 . . ?
C31 C32 H32B 109.5 . . ?
H32A C32 H32B 109.5 . . ?
C31 C32 H32C 109.5 . . ?
H32A C32 H32C 109.5 . . ?
H32B C32 H32C 109.5 . . ?
C31 C33 H33A 109.5 . . ?
C31 C33 H33B 109.5 . . ?
H33A C33 H33B 109.5 . . ?
C31 C33 H33C 109.5 . . ?
H33A C33 H33C 109.5 . . ?
H33B C33 H33C 109.5 . . ?
C31 C34 H34A 109.5 . . ?
C31 C34 H34B 109.5 . . ?
H34A C34 H34B 109.5 . . ?
C31 C34 H34C 109.5 . . ?
H34A C34 H34C 109.5 . . ?
H34B C34 H34C 109.5 . . ?
O3 C35 O1 119.9(5) . . ?
O3 C35 O2 122.1(5) . . ?
O1 C35 O2 118.0(5) . . ?
O3 C35 Cd2 60.2(3) . . ?
O1 C35 Cd2 59.7(3) . . ?
O2 C35 Cd2 177.6(4) . . ?
N7 C36 C37 168.2(11) . . ?
C36 C37 H37A 109.5 . . ?
C36 C37 H37B 109.5 . . ?
H37A C37 H37B 109.5 . . ?
C36 C37 H37C 109.5 . . ?
H37A C37 H37C 109.5 . . ?
H37B C37 H37C 109.5 . . ?

loop_
_geom_bond_atom_site_label_1
_geom_bond_atom_site_label_2
_geom_bond_distance
_geom_bond_site_symmetry_2
_geom_bond_publ_flag
Cd1 O2 2.192(3) . ?
Cd1 N2 2.355(4) . ?
Cd1 N1 2.428(4) . ?
Cd1 S2 2.6159(16) . ?
Cd1 O1 2.616(3) . ?
Cd1 S1 2.6400(16) . ?
Cd1 S2' 2.694(15) . ?
Cd2 N5 2.337(4) . ?
Cd2 O1 2.379(4) . ?
Cd2 O3 2.391(4) . ?
Cd2 N4 2.458(4) . ?
Cd2 S3 2.7308(16) . ?
Cd2 S4 2.7519(14) . ?
Cd2 C35 2.752(5) . ?
Cl1 O4' 1.385(11) . ?
Cl1 O6 1.404(4) . ?
Cl1 O7 1.412(4) . ?
Cl1 O4 1.412(6) . ?
Cl1 O5 1.485(8) . ?
Cl1 O5' 1.569(12) . ?
Cl2 O10' 1.35(2) . ?
Cl2 O12' 1.37(3) . ?
Cl2 O12 1.386(6) . ?
Cl2 O9 1.406(5) . ?
Cl2 O11' 1.42(2) . ?
Cl2 O11 1.427(7) . ?
Cl2 O10 1.462(11) . ?
S1 C2 1.821(6) . ?
S1 C1 1.830(7) . ?
S2 C4 1.798(7) . ?
S2 C5 1.807(6) . ?
S2' C5 1.929(15) . ?
S3 C18 1.792(8) . ?
S3 C19 1.810(6) . ?
S4 C21 1.804(6) . ?
S4 C22 1.804(6) . ?
O1 C35 1.271(6) . ?
O2 C35 1.299(6) . ?
O3 C35 1.260(6) . ?
N1 C3 1.467(7) . ?
N1 C7 1.476(7) . ?
N1 C6 1.483(7) . ?
N2 C12 1.346(7) . ?
N2 C8 1.362(6) . ?
N3 C12 1.351(7) . ?
N3 C13 1.461(7) . ?
N3 H3 0.80(5) . ?
N4 C23 1.473(6) . ?
N4 C24 1.473(6) . ?
N4 C20 1.479(6) . ?
N5 C29 1.352(6) . ?
N5 C25 1.354(6) . ?
N6 C29 1.353(6) . ?
N6 C30 1.452(6) . ?
N6 H6 0.74(5) . ?
C1 H1A 0.98 . ?
C1 H1B 0.98 . ?
C1 H1C 0.98 . ?
C2 C3 1.520(8) . ?
C2 H2A 0.99 . ?
C2 H2B 0.99 . ?
C3 H3A 0.99 . ?
C3 H3B 0.99 . ?
C4 H4A 0.98 . ?
C4 H4B 0.98 . ?
C4 H4C 0.98 . ?
C5 C6 1.523(8) . ?
C5 H5A 0.99 . ?
C5 H5B 0.99 . ?
C6 H6A 0.99 . ?
C6 H6B 0.99 . ?
C7 C8 1.484(8) . ?
C7 H7A 0.99 . ?
C7 H7B 0.99 . ?
C8 C9 1.366(7) . ?
C9 C10 1.391(8) . ?
C9 H9 0.95 . ?
C10 C11 1.345(8) . ?
C10 H10 0.95 . ?
C11 C12 1.418(7) . ?
C11 H11 0.95 . ?
C13 C14 1.519(8) . ?
C13 H13A 0.99 . ?
C13 H13B 0.99 . ?
C14 C15 1.525(9) . ?
C14 C17 1.532(9) . ?
C14 C16 1.536(8) . ?
C15 H15A 0.98 . ?
C15 H15B 0.98 . ?
C15 H15C 0.98 . ?
C16 H16A 0.98 . ?
C16 H16B 0.98 . ?
C16 H16C 0.98 . ?
C17 H17A 0.98 . ?
C17 H17B 0.98 . ?
C17 H17C 0.98 . ?
C18 H18A 0.98 . ?
C18 H18B 0.98 . ?
C18 H18C 0.98 . ?
C19 C20 1.513(7) . ?
C19 H19A 0.99 . ?
C19 H19B 0.99 . ?
C20 H20A 0.99 . ?
C20 H20B 0.99 . ?
C21 H21A 0.98 . ?
C21 H21B 0.98 . ?
C21 H21C 0.98 . ?
C22 C23 1.513(7) . ?
C22 H22A 0.99 . ?
C22 H22B 0.99 . ?
C23 H23A 0.99 . ?
C23 H23B 0.99 . ?
C24 C25 1.513(7) . ?
C24 H24A 0.99 . ?
C24 H24B 0.99 . ?
C25 C26 1.361(7) . ?
C26 C27 1.398(7) . ?
C26 H26 0.95 . ?
C27 C28 1.355(7) . ?
C27 H27 0.95 . ?
C28 C29 1.403(7) . ?
C28 H28 0.95 . ?
C30 C31 1.528(7) . ?
C30 H30A 0.99 . ?
C30 H30B 0.99 . ?
C31 C32 1.526(8) . ?
C31 C34 1.531(8) . ?
C31 C33 1.539(8) . ?
C32 H32A 0.98 . ?
C32 H32B 0.98 . ?
C32 H32C 0.98 . ?
C33 H33A 0.98 . ?
C33 H33B 0.98 . ?
C33 H33C 0.98 . ?
C34 H34A 0.98 . ?
C34 H34B 0.98 . ?
C34 H34C 0.98 . ?
N7 C36 1.042(9) . ?
C36 C37 1.475(11) . ?
C37 H37A 0.98 . ?
C37 H37B 0.98 . ?
C37 H37C 0.98 . ?

loop_
_geom_hbond_atom_site_label_D
_geom_hbond_atom_site_label_H
_geom_hbond_atom_site_label_A
_geom_hbond_distance_DH
_geom_hbond_distance_HA
_geom_hbond_distance_DA
_geom_hbond_angle_DHA
_geom_hbond_site_symmetry_A
N3 H3 O2 0.80(5) 2.07(5) 2.842(6) 163(5) .
N6 H6 O3 0.74(5) 2.08(5) 2.816(6) 174(5) .

loop_
_geom_torsion_atom_site_label_1
_geom_torsion_atom_site_label_2
_geom_torsion_atom_site_label_3
_geom_torsion_atom_site_label_4
_geom_torsion
_geom_torsion_site_symmetry_1
_geom_torsion_site_symmetry_2
_geom_torsion_site_symmetry_3
_geom_torsion_site_symmetry_4
_geom_torsion_publ_flag
O2 Cd1 S1 C2 176.9(2) . . . . ?
N2 Cd1 S1 C2 81.2(3) . . . . ?
N1 Cd1 S1 C2 10.3(2) . . . . ?
S2 Cd1 S1 C2 -61.0(2) . . . . ?
O1 Cd1 S1 C2 -136.5(2) . . . . ?
S2' Cd1 S1 C2 -61.1(4) . . . . ?
O2 Cd1 S1 C1 73.2(3) . . . . ?
N2 Cd1 S1 C1 -22.4(3) . . . . ?
N1 Cd1 S1 C1 -93.4(3) . . . . ?
S2 Cd1 S1 C1 -164.7(3) . . . . ?
O1 Cd1 S1 C1 119.9(3) . . . . ?
S2' Cd1 S1 C1 -164.8(4) . . . . ?
O2 Cd1 S2 C4 106.7(3) . . . . ?
N2 Cd1 S2 C4 -154.1(3) . . . . ?
N1 Cd1 S2 C4 -93.4(3) . . . . ?
O1 Cd1 S2 C4 57.2(3) . . . . ?
S1 Cd1 S2 C4 -22.1(3) . . . . ?
S2' Cd1 S2 C4 -21.7(8) . . . . ?
O2 Cd1 S2 C5 -151.8(3) . . . . ?
N2 Cd1 S2 C5 -52.7(3) . . . . ?
N1 Cd1 S2 C5 8.1(3) . . . . ?
O1 Cd1 S2 C5 158.7(3) . . . . ?
S1 Cd1 S2 C5 79.4(3) . . . . ?
S2' Cd1 S2 C5 79.7(8) . . . . ?
O2 Cd1 S2' C5 -123.3(5) . . . . ?
N2 Cd1 S2' C5 -1.7(9) . . . . ?
N1 Cd1 S2' C5 37.3(5) . . . . ?
S2 Cd1 S2' C5 -66.0(8) . . . . ?
O1 Cd1 S2' C5 -162.3(6) . . . . ?
S1 Cd1 S2' C5 113.7(5) . . . . ?
N5 Cd2 S3 C18 142.4(3) . . . . ?
O1 Cd2 S3 C18 -73.9(2) . . . . ?
O3 Cd2 S3 C18 -63.7(3) . . . . ?
N4 Cd2 S3 C18 92.5(2) . . . . ?
S4 Cd2 S3 C18 21.4(2) . . . . ?
C35 Cd2 S3 C18 -69.3(3) . . . . ?
N5 Cd2 S3 C19 37.4(2) . . . . ?
O1 Cd2 S3 C19 -179.0(2) . . . . ?
O3 Cd2 S3 C19 -168.8(2) . . . . ?
N4 Cd2 S3 C19 -12.5(2) . . . . ?
S4 Cd2 S3 C19 -83.7(2) . . . . ?
C35 Cd2 S3 C19 -174.4(2) . . . . ?
N5 Cd2 S4 C21 36.7(3) . . . . ?
O1 Cd2 S4 C21 -105.7(3) . . . . ?
O3 Cd2 S4 C21 -54.8(3) . . . . ?
N4 Cd2 S4 C21 105.0(3) . . . . ?
S3 Cd2 S4 C21 176.2(2) . . . . ?
C35 Cd2 S4 C21 -80.4(3) . . . . ?
N5 Cd2 S4 C22 -66.7(2) . . . . ?
O1 Cd2 S4 C22 150.9(2) . . . . ?
O3 Cd2 S4 C22 -158.2(2) . . . . ?
N4 Cd2 S4 C22 1.6(2) . . . . ?
S3 Cd2 S4 C22 72.8(2) . . . . ?
C35 Cd2 S4 C22 176.2(2) . . . . ?
N5 Cd2 O1 C35 -50.3(4) . . . . ?
O3 Cd2 O1 C35 -0.3(3) . . . . ?
N4 Cd2 O1 C35 143.7(3) . . . . ?
S3 Cd2 O1 C35 170.2(3) . . . . ?
S4 Cd2 O1 C35 67.7(3) . . . . ?
N5 Cd2 O1 Cd1 17.6(15) . . . . ?
O3 Cd2 O1 Cd1 67.6(14) . . . . ?
N4 Cd2 O1 Cd1 -148.4(13) . . . . ?
S3 Cd2 O1 Cd1 -121.9(14) . . . . ?
S4 Cd2 O1 Cd1 135.6(14) . . . . ?
C35 Cd2 O1 Cd1 67.9(14) . . . . ?
O2 Cd1 O1 C35 -3.9(3) . . . . ?
N2 Cd1 O1 C35 -28.3(4) . . . . ?
N1 Cd1 O1 C35 163.8(3) . . . . ?
S2 Cd1 O1 C35 108.2(3) . . . . ?
S1 Cd1 O1 C35 -129.1(3) . . . . ?
S2' Cd1 O1 C35 130.5(5) . . . . ?
O2 Cd1 O1 Cd2 -72.2(14) . . . . ?
N2 Cd1 O1 Cd2 -96.7(14) . . . . ?
N1 Cd1 O1 Cd2 95.4(14) . . . . ?
S2 Cd1 O1 Cd2 39.8(14) . . . . ?
S1 Cd1 O1 Cd2 162.5(14) . . . . ?
S2' Cd1 O1 Cd2 62.2(14) . . . . ?
N2 Cd1 O2 C35 169.1(3) . . . . ?
N1 Cd1 O2 C35 -154.4(4) . . . . ?
S2 Cd1 O2 C35 -64.3(3) . . . . ?
O1 Cd1 O2 C35 3.9(3) . . . . ?
S1 Cd1 O2 C35 68.2(3) . . . . ?
S2' Cd1 O2 C35 -45.5(5) . . . . ?
N5 Cd2 O3 C35 149.0(3) . . . . ?
O1 Cd2 O3 C35 0.3(3) . . . . ?
N4 Cd2 O3 C35 -146.9(3) . . . . ?
S3 Cd2 O3 C35 -11.9(3) . . . . ?
S4 Cd2 O3 C35 -109.6(3) . . . . ?
O2 Cd1 N1 C3 -125.1(5) . . . . ?
N2 Cd1 N1 C3 -86.7(4) . . . . ?
S2 Cd1 N1 C3 141.1(4) . . . . ?
O1 Cd1 N1 C3 85.5(4) . . . . ?
S1 Cd1 N1 C3 16.5(3) . . . . ?
S2' Cd1 N1 C3 119.2(5) . . . . ?
O2 Cd1 N1 C7 -8.2(6) . . . . ?
N2 Cd1 N1 C7 30.2(3) . . . . ?
S2 Cd1 N1 C7 -102.0(3) . . . . ?
O1 Cd1 N1 C7 -157.5(3) . . . . ?
S1 Cd1 N1 C7 133.4(3) . . . . ?
S2' Cd1 N1 C7 -123.8(5) . . . . ?
O2 Cd1 N1 C6 110.9(5) . . . . ?
N2 Cd1 N1 C6 149.3(4) . . . . ?
S2 Cd1 N1 C6 17.1(4) . . . . ?
O1 Cd1 N1 C6 -38.5(5) . . . . ?
S1 Cd1 N1 C6 -107.5(4) . . . . ?
S2' Cd1 N1 C6 -4.8(5) . . . . ?
O2 Cd1 N2 C12 -32.8(4) . . . . ?
N1 Cd1 N2 C12 159.4(4) . . . . ?
S2 Cd1 N2 C12 -137.0(4) . . . . ?
O1 Cd1 N2 C12 -13.3(5) . . . . ?
S1 Cd1 N2 C12 83.1(4) . . . . ?
S2' Cd1 N2 C12 -161.6(6) . . . . ?
O2 Cd1 N2 C8 156.5(3) . . . . ?
N1 Cd1 N2 C8 -11.3(3) . . . . ?
S2 Cd1 N2 C8 52.4(4) . . . . ?
O1 Cd1 N2 C8 176.0(3) . . . . ?
S1 Cd1 N2 C8 -87.6(3) . . . . ?
S2' Cd1 N2 C8 27.7(7) . . . . ?
N5 Cd2 N4 C23 79.1(3) . . . . ?
O1 Cd2 N4 C23 -110.8(4) . . . . ?
O3 Cd2 N4 C23 8.9(4) . . . . ?
S3 Cd2 N4 C23 -137.3(3) . . . . ?
S4 Cd2 N4 C23 -28.7(3) . . . . ?
C35 Cd2 N4 C23 -46.6(6) . . . . ?
N5 Cd2 N4 C24 -36.6(3) . . . . ?
O1 Cd2 N4 C24 133.5(3) . . . . ?
O3 Cd2 N4 C24 -106.8(3) . . . . ?
S3 Cd2 N4 C24 107.0(3) . . . . ?
S4 Cd2 N4 C24 -144.3(3) . . . . ?
C35 Cd2 N4 C24 -162.3(4) . . . . ?
N5 Cd2 N4 C20 -155.3(3) . . . . ?
O1 Cd2 N4 C20 14.8(5) . . . . ?
O3 Cd2 N4 C20 134.6(3) . . . . ?
S3 Cd2 N4 C20 -11.7(3) . . . . ?
S4 Cd2 N4 C20 97.0(3) . . . . ?
C35 Cd2 N4 C20 79.0(6) . . . . ?
O1 Cd2 N5 C29 24.1(5) . . . . ?
O3 Cd2 N5 C29 -14.6(4) . . . . ?
N4 Cd2 N5 C29 -163.3(4) . . . . ?
S3 Cd2 N5 C29 145.7(3) . . . . ?
S4 Cd2 N5 C29 -92.5(4) . . . . ?
C35 Cd2 N5 C29 0.7(4) . . . . ?
O1 Cd2 N5 C25 -151.0(3) . . . . ?
O3 Cd2 N5 C25 170.2(3) . . . . ?
N4 Cd2 N5 C25 21.6(3) . . . . ?
S3 Cd2 N5 C25 -29.4(4) . . . . ?
S4 Cd2 N5 C25 92.3(3) . . . . ?
C35 Cd2 N5 C25 -174.4(3) . . . . ?
C1 S1 C2 C3 65.3(5) . . . . ?
Cd1 S1 C2 C3 -38.2(5) . . . . ?
C7 N1 C3 C2 -159.2(5) . . . . ?
C6 N1 C3 C2 76.9(6) . . . . ?
Cd1 N1 C3 C2 -46.7(6) . . . . ?
S1 C2 C3 N1 61.5(7) . . . . ?
C4 S2 C5 C6 69.7(6) . . . . ?
Cd1 S2 C5 C6 -34.4(5) . . . . ?
C4 S2 C5 S2' 22.3(9) . . . . ?
Cd1 S2 C5 S2' -81.8(9) . . . . ?
Cd1 S2' C5 C6 -65.9(5) . . . . ?
Cd1 S2' C5 S2 72.3(8) . . . . ?
C3 N1 C6 C5 -167.9(5) . . . . ?
C7 N1 C6 C5 69.1(6) . . . . ?
Cd1 N1 C6 C5 -44.7(6) . . . . ?
S2 C5 C6 N1 56.7(7) . . . . ?
S2' C5 C6 N1 79.3(7) . . . . ?
C3 N1 C7 C8 69.1(6) . . . . ?
C6 N1 C7 C8 -166.9(5) . . . . ?
Cd1 N1 C7 C8 -48.3(5) . . . . ?
C12 N2 C8 C9 0.5(7) . . . . ?
Cd1 N2 C8 C9 172.1(4) . . . . ?
C12 N2 C8 C7 177.0(4) . . . . ?
Cd1 N2 C8 C7 -11.4(6) . . . . ?
N1 C7 C8 N2 43.5(7) . . . . ?
N1 C7 C8 C9 -139.9(5) . . . . ?
N2 C8 C9 C10 -0.9(8) . . . . ?
C7 C8 C9 C10 -177.3(5) . . . . ?
C8 C9 C10 C11 0.9(8) . . . . ?
C9 C10 C11 C12 -0.6(8) . . . . ?
C8 N2 C12 N3 -179.8(5) . . . . ?
Cd1 N2 C12 N3 9.9(6) . . . . ?
C8 N2 C12 C11 -0.1(7) . . . . ?
Cd1 N2 C12 C11 -170.4(4) . . . . ?
C13 N3 C12 N2 -175.6(5) . . . . ?
C13 N3 C12 C11 4.7(8) . . . . ?
C10 C11 C12 N2 0.1(8) . . . . ?
C10 C11 C12 N3 179.8(5) . . . . ?
C12 N3 C13 C14 179.9(5) . . . . ?
N3 C13 C14 C15 -57.7(6) . . . . ?
N3 C13 C14 C17 -177.5(5) . . . . ?
N3 C13 C14 C16 64.1(7) . . . . ?
C18 S3 C19 C20 -68.7(5) . . . . ?
Cd2 S3 C19 C20 38.0(4) . . . . ?
C23 N4 C20 C19 165.3(5) . . . . ?
C24 N4 C20 C19 -73.5(6) . . . . ?
Cd2 N4 C20 C19 39.9(6) . . . . ?
S3 C19 C20 N4 -54.9(6) . . . . ?
C21 S4 C22 C23 -76.8(5) . . . . ?
Cd2 S4 C22 C23 25.4(4) . . . . ?
C24 N4 C23 C22 167.2(4) . . . . ?
C20 N4 C23 C22 -71.5(5) . . . . ?
Cd2 N4 C23 C22 57.4(5) . . . . ?
S4 C22 C23 N4 -57.6(6) . . . . ?
C23 N4 C24 C25 -65.8(5) . . . . ?
C20 N4 C24 C25 172.7(4) . . . . ?
Cd2 N4 C24 C25 50.0(4) . . . . ?
C29 N5 C25 C26 -0.6(7) . . . . ?
Cd2 N5 C25 C26 175.1(4) . . . . ?
C29 N5 C25 C24 -176.9(4) . . . . ?
Cd2 N5 C25 C24 -1.2(5) . . . . ?
N4 C24 C25 N5 -36.9(6) . . . . ?
N4 C24 C25 C26 146.6(5) . . . . ?
N5 C25 C26 C27 -1.3(8) . . . . ?
C24 C25 C26 C27 174.9(5) . . . . ?
C25 C26 C27 C28 1.2(8) . . . . ?
C26 C27 C28 C29 0.7(8) . . . . ?
C25 N5 C29 N6 -178.1(4) . . . . ?
Cd2 N5 C29 N6 6.9(6) . . . . ?
C25 N5 C29 C28 2.6(7) . . . . ?
Cd2 N5 C29 C28 -172.3(3) . . . . ?
C30 N6 C29 N5 -179.4(4) . . . . ?
C30 N6 C29 C28 -0.1(8) . . . . ?
C27 C28 C29 N5 -2.7(7) . . . . ?
C27 C28 C29 N6 178.1(5) . . . . ?
C29 N6 C30 C31 -101.0(6) . . . . ?
N6 C30 C31 C32 -63.3(6) . . . . ?
N6 C30 C31 C34 58.9(6) . . . . ?
N6 C30 C31 C33 177.9(5) . . . . ?
Cd2 O3 C35 O1 -0.5(5) . . . . ?
Cd2 O3 C35 O2 -179.3(4) . . . . ?
Cd2 O1 C35 O3 0.5(5) . . . . ?
Cd1 O1 C35 O3 -172.9(4) . . . . ?
Cd2 O1 C35 O2 179.3(4) . . . . ?
Cd1 O1 C35 O2 6.0(4) . . . . ?
Cd1 O1 C35 Cd2 -173.39(17) . . . . ?
Cd1 O2 C35 O3 171.5(4) . . . . ?
Cd1 O2 C35 O1 -7.3(5) . . . . ?
Cd1 O2 C35 Cd2 6(8) . . . . ?
N5 Cd2 C35 O3 -35.2(3) . . . . ?
O1 Cd2 C35 O3 -179.5(5) . . . . ?
N4 Cd2 C35 O3 84.4(5) . . . . ?
S3 Cd2 C35 O3 170.7(3) . . . . ?
S4 Cd2 C35 O3 67.0(3) . . . . ?
N5 Cd2 C35 O1 144.3(3) . . . . ?
O3 Cd2 C35 O1 179.5(5) . . . . ?
N4 Cd2 C35 O1 -96.1(5) . . . . ?
S3 Cd2 C35 O1 -9.8(3) . . . . ?
S4 Cd2 C35 O1 -113.6(3) . . . . ?
N5 Cd2 C35 O2 130(8) . . . . ?
O1 Cd2 C35 O2 -14(8) . . . . ?
O3 Cd2 C35 O2 166(8) . . . . ?
N4 Cd2 C35 O2 -110(8) . . . . ?
S3 Cd2 C35 O2 -24(8) . . . . ?
S4 Cd2 C35 O2 -127(8) . . . . ?
